data_7122046
loop_
_publ_author_name
'Yan, Chao'
'Yang, Hongwei'
'Qi, Xiujuan'
'Jin, Yunhe'
'Wang, Kangcai'
'Liu, Tianlin'
'Tian, Junjun'
'Nie, Fude'
'Cheng, Guangbin'
'Zhang, Qinghua'

_publ_section_title
;
 A simple and versatile strategy for taming FOX-7.
;
_journal_issue 67
_journal_name_full 'Chemical communications (Cambridge, England)'
_journal_page_first 9333
_journal_page_last 9336
_journal_paper_doi 10.1039/c8cc05562a
_journal_volume 54
_journal_year 2018
_chemical_formula_moiety 'C4 H6 N6 O6'
_chemical_formula_sum 'C4 H6 N6 O6'
_chemical_formula_weight 234.15
_space_group_crystal_system orthorhombic
_space_group_IT_number 61
_space_group_name_Hall '-P 2ac 2ab'
_space_group_name_H-M_alt 'P b c a'
_symmetry_space_group_name_Hall '-P 2ac 2ab'
_symmetry_space_group_name_H-M 'P b c a'
_atom_sites_solution_hydrogens geom
_atom_sites_solution_primary dual
_audit_creation_date 2018-07-24
_audit_creation_method
;
Olex2 1.2-beta
(compiled 2016.07.08 svn.r3312 for OlexSys, GUI svn.r5203)
;
_audit_update_record
;
2018-07-26 deposited with the CCDC.
2018-07-27 downloaded from the CCDC.
;
_cell_angle_alpha 90
_cell_angle_beta 90
_cell_angle_gamma 90
_cell_formula_units_Z 8
_cell_length_a 8.8210(19)
_cell_length_b 9.509(2)
_cell_length_c 19.681(4)
_cell_measurement_reflns_used 635
_cell_measurement_temperature 173
_cell_measurement_theta_max 21.27
_cell_measurement_theta_min 3.10
_cell_volume 1650.8(6)
_computing_cell_refinement 'SAINT v8.34A (Bruker, 2013)'
_computing_data_reduction 'SAINT v8.34A (Bruker, 2013)'
_computing_molecular_graphics 'Olex2 (Dolomanov et al., 2009)'
_computing_publication_material 'Olex2 (Dolomanov et al., 2009)'
_computing_structure_refinement 'ShelXL (Sheldrick, 2015)'
_computing_structure_solution 'ShelXT (Sheldrick, 2015)'
_diffrn_ambient_temperature 173
_diffrn_measured_fraction_theta_full 0.996
_diffrn_measured_fraction_theta_max 0.997
_diffrn_measurement_device_type 'Bruker APEX-II CCD'
_diffrn_measurement_method '\f and \w scans'
_diffrn_radiation_type MoK\a
_diffrn_radiation_wavelength 0.71073
_diffrn_reflns_av_R_equivalents 0.0728
_diffrn_reflns_av_unetI/netI 0.0691
_diffrn_reflns_Laue_measured_fraction_full 0.996
_diffrn_reflns_Laue_measured_fraction_max 0.997
_diffrn_reflns_limit_h_max 11
_diffrn_reflns_limit_h_min -11
_diffrn_reflns_limit_k_max 12
_diffrn_reflns_limit_k_min -12
_diffrn_reflns_limit_l_max 23
_diffrn_reflns_limit_l_min -25
_diffrn_reflns_number 8062
_diffrn_reflns_point_group_measured_fraction_full 0.996
_diffrn_reflns_point_group_measured_fraction_max 0.997
_diffrn_reflns_theta_full 25.242
_diffrn_reflns_theta_max 27.522
_diffrn_reflns_theta_min 3.101
_diffrn_standards_number 0
_exptl_absorpt_coefficient_mu 0.176
_exptl_absorpt_correction_T_max 0.7456
_exptl_absorpt_correction_T_min 0.6696
_exptl_absorpt_correction_type multi-scan
_exptl_absorpt_process_details
;
SADABS-2014/5 (Bruker,2014/5) was used for absorption correction.
wR2(int) was 0.0712 before and 0.0584 after correction.
The Ratio of minimum to maximum transmission is 0.8981.
The \l/2 correction factor is 0.00150.
;
_exptl_crystal_colour 'clear whiteish colourless'
_exptl_crystal_colour_lustre clear
_exptl_crystal_colour_modifier whiteish
_exptl_crystal_colour_primary colourless
_exptl_crystal_density_diffrn 1.884
_exptl_crystal_description block
_exptl_crystal_F_000 960
_exptl_crystal_size_max 0.22
_exptl_crystal_size_mid 0.18
_exptl_crystal_size_min 0.17
_refine_diff_density_max 0.578
_refine_diff_density_min -0.440
_refine_diff_density_rms 0.073
_refine_ls_extinction_method none
_refine_ls_goodness_of_fit_ref 1.018
_refine_ls_hydrogen_treatment constr
_refine_ls_matrix_type full
_refine_ls_number_parameters 145
_refine_ls_number_reflns 1897
_refine_ls_number_restraints 0
_refine_ls_restrained_S_all 1.018
_refine_ls_R_factor_all 0.1098
_refine_ls_R_factor_gt 0.0619
_refine_ls_shift/su_max 0.000
_refine_ls_shift/su_mean 0.000
_refine_ls_structure_factor_coef Fsqd
_refine_ls_weighting_details 'w=1/[\s^2^(Fo^2^)+(0.0872P)^2^+0.7082P] where P=(Fo^2^+2Fc^2^)/3'
_refine_ls_weighting_scheme calc
_refine_ls_wR_factor_gt 0.1536
_refine_ls_wR_factor_ref 0.1835
_reflns_Friedel_coverage 0.000
_reflns_number_gt 1145
_reflns_number_total 1897
_reflns_threshold_expression 'I > 2\s(I)'
_cod_data_source_file c8cc05562a2.cif
_cod_data_source_block mo_20180022-yc-33_0m
_cod_depositor_comments 'Adding full bibliography for 7122046--7122052.cif.'
_cod_original_cell_volume 1650.7(6)
_cod_database_code 7122046
_shelx_space_group_comment
;
The symmetry employed for this shelxl refinement is uniquely defined
by the following loop, which should always be used as a source of
symmetry information in preference to the above space-group names.
They are only intended as comments.
;
_olex2_refinement_description
;
1. Fixed Uiso
 At 1.2 times of:
  All C(H,H) groups, All N(H) groups
2.a Secondary CH2 refined with riding coordinates:
 C2(H2A,H2B), C1(H1A,H1B)
2.b Aromatic/amide H refined with riding coordinates:
 N4(H4), N3(H3)
;
_shelx_shelxl_version_number 2014/7
_olex2_submission_special_instructions 'No special instructions were received'

loop_
_space_group_symop_operation_xyz
'x, y, z'
'-x+1/2, -y, z+1/2'
'-x, y+1/2, -z+1/2'
'x+1/2, -y+1/2, -z'
'-x, -y, -z'
'x-1/2, y, -z-1/2'
'x, -y-1/2, z-1/2'
'-x-1/2, y-1/2, z'

loop_
_atom_site_label
_atom_site_type_symbol
_atom_site_fract_x
_atom_site_fract_y
_atom_site_fract_z
_atom_site_U_iso_or_equiv
_atom_site_adp_type
_atom_site_occupancy
_atom_site_site_symmetry_order
_atom_site_calc_flag
_atom_site_refinement_flags_posn
O3 O 0.8732(3) 0.6502(2) 0.65153(12) 0.0375(6) Uani 1 1 d .
O4 O 1.0352(3) 0.5539(3) 0.58384(13) 0.0455(7) Uani 1 1 d .
O5 O 0.9711(3) 0.2994(3) 0.55330(14) 0.0466(7) Uani 1 1 d .
O6 O 0.7459(3) 0.2872(3) 0.51196(13) 0.0460(7) Uani 1 1 d .
N4 N 0.5259(3) 0.4113(3) 0.57584(13) 0.0267(6) Uani 1 1 d .
H4 H 0.5472 0.3691 0.5372 0.032 Uiso 1 1 calc R
N5 N 0.9082(3) 0.5574(3) 0.60891(13) 0.0300(6) Uani 1 1 d .
N3 N 0.6017(3) 0.5609(3) 0.65942(13) 0.0304(7) Uani 1 1 d .
H3 H 0.6743 0.6022 0.6827 0.036 Uiso 1 1 calc R
N2 N 0.3601(3) 0.4546(3) 0.67007(13) 0.0295(7) Uani 1 1 d .
N6 N 0.8417(3) 0.3455(3) 0.54911(14) 0.0317(7) Uani 1 1 d .
O2 O 0.3270(3) 0.2422(3) 0.71402(16) 0.0570(9) Uani 1 1 d .
N1 N 0.3802(4) 0.3556(3) 0.72128(16) 0.0445(8) Uani 1 1 d .
C3 C 0.6372(3) 0.4796(3) 0.60714(14) 0.0222(7) Uani 1 1 d .
C4 C 0.7947(3) 0.4627(3) 0.58742(15) 0.0244(7) Uani 1 1 d .
O1 O 0.4499(5) 0.3913(3) 0.77203(14) 0.0746(11) Uani 1 1 d .
C2 C 0.4442(4) 0.5831(4) 0.67896(18) 0.0348(8) Uani 1 1 d .
H2A H 0.4391 0.6132 0.7271 0.042 Uiso 1 1 calc R
H2B H 0.3993 0.6583 0.6506 0.042 Uiso 1 1 calc R
C1 C 0.3698(4) 0.4016(4) 0.60128(16) 0.0363(8) Uani 1 1 d .
H1A H 0.3016 0.4568 0.5715 0.044 Uiso 1 1 calc R
H1B H 0.3361 0.3023 0.6002 0.044 Uiso 1 1 calc R

loop_
_atom_site_aniso_label
_atom_site_aniso_U_11
_atom_site_aniso_U_22
_atom_site_aniso_U_33
_atom_site_aniso_U_23
_atom_site_aniso_U_13
_atom_site_aniso_U_12
O3 0.0393(14) 0.0355(13) 0.0378(13) -0.0068(11) -0.0017(11) -0.0063(11)
O4 0.0275(13) 0.0629(18) 0.0459(16) -0.0013(14) 0.0058(12) -0.0081(13)
O5 0.0394(15) 0.0502(16) 0.0501(16) 0.0034(13) 0.0103(13) 0.0199(13)
O6 0.0384(15) 0.0506(16) 0.0490(15) -0.0260(13) 0.0149(13) -0.0106(13)
N4 0.0257(14) 0.0339(14) 0.0207(13) -0.0038(11) 0.0021(11) -0.0026(12)
N5 0.0279(14) 0.0345(15) 0.0277(14) 0.0045(13) -0.0003(12) -0.0032(12)
N3 0.0282(14) 0.0334(15) 0.0296(14) -0.0079(12) 0.0023(12) 0.0006(12)
N2 0.0279(14) 0.0332(15) 0.0274(14) 0.0006(12) 0.0053(11) 0.0016(12)
N6 0.0340(17) 0.0339(15) 0.0273(14) 0.0012(12) 0.0097(12) 0.0013(13)
O2 0.0457(17) 0.0535(18) 0.072(2) 0.0097(16) 0.0033(15) -0.0134(14)
N1 0.0485(19) 0.0427(18) 0.0425(19) 0.0047(16) 0.0039(16) 0.0030(16)
C3 0.0264(16) 0.0199(14) 0.0203(14) 0.0028(12) 0.0002(12) 0.0013(12)
C4 0.0245(16) 0.0245(15) 0.0242(15) -0.0017(13) 0.0021(12) -0.0016(13)
O1 0.122(3) 0.066(2) 0.0364(16) -0.0023(15) -0.0106(18) 0.010(2)
C2 0.0343(19) 0.0313(17) 0.0389(19) -0.0046(15) 0.0125(15) 0.0051(15)
C1 0.0234(16) 0.058(2) 0.0277(17) -0.0070(17) -0.0019(14) 0.0026(16)

loop_
_atom_type_symbol
_atom_type_description
_atom_type_scat_dispersion_real
_atom_type_scat_dispersion_imag
_atom_type_scat_source
C C 0.0033 0.0016 'International Tables Vol C Tables 4.2.6.8 and 6.1.1.4'
H H 0.0000 0.0000 'International Tables Vol C Tables 4.2.6.8 and 6.1.1.4'
N N 0.0061 0.0033 'International Tables Vol C Tables 4.2.6.8 and 6.1.1.4'
O O 0.0106 0.0060 'International Tables Vol C Tables 4.2.6.8 and 6.1.1.4'

loop_
_geom_angle_atom_site_label_1
_geom_angle_atom_site_label_2
_geom_angle_atom_site_label_3
_geom_angle
C3 N4 H4 117.8
C3 N4 C1 124.5(3)
C1 N4 H4 117.8
O3 N5 C4 118.3(3)
O4 N5 O3 120.9(3)
O4 N5 C4 120.8(3)
C3 N3 H3 119.5
C3 N3 C2 121.0(3)
C2 N3 H3 119.5
N1 N2 C2 114.9(3)
N1 N2 C1 115.8(3)
C2 N2 C1 112.3(3)
O5 N6 O6 120.8(3)
O5 N6 C4 121.4(3)
O6 N6 C4 117.8(3)
O2 N1 N2 118.6(3)
O2 N1 O1 123.5(3)
O1 N1 N2 117.9(3)
N4 C3 C4 122.0(3)
N3 C3 N4 118.1(3)
N3 C3 C4 119.9(3)
N5 C4 C3 121.9(3)
N6 C4 N5 117.1(3)
N6 C4 C3 120.8(3)
N3 C2 H2A 109.7
N3 C2 H2B 109.7
N2 C2 N3 109.6(3)
N2 C2 H2A 109.7
N2 C2 H2B 109.7
H2A C2 H2B 108.2
N4 C1 H1A 109.5
N4 C1 H1B 109.5
N2 C1 N4 110.6(3)
N2 C1 H1A 109.5
N2 C1 H1B 109.5
H1A C1 H1B 108.1

loop_
_geom_bond_atom_site_label_1
_geom_bond_atom_site_label_2
_geom_bond_distance
O3 N5 1.256(3)
O4 N5 1.225(3)
O5 N6 1.226(4)
O6 N6 1.247(3)
N4 H4 0.8800
N4 C3 1.328(4)
N4 C1 1.468(4)
N5 C4 1.411(4)
N3 H3 0.8800
N3 C3 1.325(4)
N3 C2 1.457(4)
N2 N1 1.391(4)
N2 C2 1.440(4)
N2 C1 1.447(4)
N6 C4 1.408(4)
O2 N1 1.184(4)
N1 O1 1.221(4)
C3 C4 1.451(4)
C2 H2A 0.9900
C2 H2B 0.9900
C1 H1A 0.9900
C1 H1B 0.9900
